data_2019950
loop_
_publ_author_name
'Marake, Daniel T.'
'Mokolokolo, Penny P.'
'Visser, Hendrik G.'
'Brink, Alice'

_publ_section_title
;
 Structural comparison of group 7 tricarbonyl complexes of
 2-{[2-(1H-imidazol-4-yl)ethyl]iminomethyl}-5-methylphenolate
;
_journal_coeditor_code LY3011
_journal_issue 6
_journal_name_full 'Acta Crystallographica Section C Structural Chemistry'
_journal_paper_doi 10.1107/S2053229615008360
_journal_volume 71
_journal_year 2015
_chemical_formula_iupac '[Mn (C13 H14 N3 O1) (C O)3] '
_chemical_formula_moiety 'C16  H14 Mn N3  O4  '
_chemical_formula_sum 'C16 H14 Mn N3 O4'
_chemical_formula_weight 367.24
_chemical_name_systematic
<i>fac</i>-Tricarbonyl(2-{[2-(1<i>H</i>-imidazol-4-yl-\k<i>N</i>^3^)ethyl]iminomethyl}-5-methylphenolato-\k<i>O</i>)manganese(I)
_space_group_IT_number 2
_symmetry_cell_setting triclinic
_symmetry_space_group_name_Hall '-P 1'
_symmetry_space_group_name_H-M 'P -1'
_atom_sites_solution_hydrogens mixed
_audit_creation_method 'WinGX routine CIF_UPDATE'
_cell_angle_alpha 108.494(4)
_cell_angle_beta 104.058(5)
_cell_angle_gamma 93.363(4)
_cell_formula_units_Z 2
_cell_length_a 7.4262(11)
_cell_length_b 9.0038(12)
_cell_length_c 13.0780(18)
_cell_measurement_reflns_used 9881
_cell_measurement_temperature 100(2)
_cell_measurement_theta_max 28.35
_cell_measurement_theta_min 2.41
_cell_volume 795.7(2)
_computing_cell_refinement
;
SAINT-Plus (Bruker, 2004)
;
_computing_data_collection
;
APEX2 (Bruker, 2005)
;
_computing_data_reduction
;
SAINT-Plus and XPREP (Bruker, 2004)
;
_computing_molecular_graphics
;
DIAMOND (Brandenburg & Putz, 2004)
;
_computing_publication_material
;
WinGX (Farrugia, 2012)
;
_computing_structure_refinement
;
SHELXL97 (Sheldrick, 2008)
;
_computing_structure_solution
;
SIR92 (Altomare <i>et al.</i>,  1999)
;
_diffrn_ambient_temperature 100(2)
_diffrn_detector_area_resol_mean 512
_diffrn_measured_fraction_theta_full 0.999
_diffrn_measured_fraction_theta_max 0.999
_diffrn_measurement_device_type
;
Bruker X8 ApexII 4K Kappa CCD
;
_diffrn_measurement_method '\w and \f'
_diffrn_radiation_monochromator graphite
_diffrn_radiation_source 'sealed tube'
_diffrn_radiation_type MoK\a
_diffrn_radiation_wavelength 0.71073
_diffrn_reflns_av_R_equivalents 0.0536
_diffrn_reflns_limit_h_max 9
_diffrn_reflns_limit_h_min -9
_diffrn_reflns_limit_k_max 11
_diffrn_reflns_limit_k_min -11
_diffrn_reflns_limit_l_max 17
_diffrn_reflns_limit_l_min -17
_diffrn_reflns_number 23065
_diffrn_reflns_theta_full 25.242
_diffrn_reflns_theta_max 27.998
_diffrn_reflns_theta_min 2.897
_diffrn_standards_decay_% 0
_diffrn_standards_interval_count 0
_diffrn_standards_interval_time 0
_diffrn_standards_number 0
_exptl_absorpt_coefficient_mu 0.855
_exptl_absorpt_correction_T_max 0.754
_exptl_absorpt_correction_T_min 0.6996
_exptl_absorpt_correction_type multi-scan
_exptl_absorpt_process_details
;
SADABS (Bruker, 2004)
;
_exptl_crystal_colour yellow
_exptl_crystal_density_diffrn 1.533
_exptl_crystal_density_method 'not measured'
_exptl_crystal_description Cuboid
_exptl_crystal_F_000 376
_exptl_crystal_size_max 0.45
_exptl_crystal_size_mid 0.4
_exptl_crystal_size_min 0.35
_refine_diff_density_max 0.299
_refine_diff_density_min -0.251
_refine_ls_extinction_method none
_refine_ls_goodness_of_fit_ref 1.058
_refine_ls_hydrogen_treatment mixed
_refine_ls_matrix_type full
_refine_ls_number_constraints 0
_refine_ls_number_parameters 222
_refine_ls_number_reflns 3840
_refine_ls_number_restraints 0
_refine_ls_restrained_S_all 1.058
_refine_ls_R_factor_all 0.0306
_refine_ls_R_factor_gt 0.0274
_refine_ls_shift/su_max 0
_refine_ls_shift/su_mean 0
_refine_ls_structure_factor_coef Fsqd
_refine_ls_weighting_details 'w=1/[\s^2^(Fo^2^)+(0.0331P)^2^+0.2774P] where P=(Fo^2^+2Fc^2^)/3'
_refine_ls_weighting_scheme calc
_refine_ls_wR_factor_ref 0.076
_reflns_number_gt 3465
_reflns_number_total 3840
_reflns_threshold_expression 'I > 2\s(I)'
_cod_data_source_file ly3011sup1.cif
_cod_data_source_block II
_cod_original_cell_volume 795.65(19)
_cod_database_code 2019950

loop_
_symmetry_equiv_pos_as_xyz
'x, y, z'
'-x, -y, -z'

loop_
_atom_site_type_symbol
_atom_site_label
_atom_site_fract_x
_atom_site_fract_y
_atom_site_fract_z
_atom_site_U_iso_or_equiv
_atom_site_adp_type
_atom_site_calc_flag
_atom_site_occupancy
Mn Mn1 0.33044(3) 0.28915(2) 0.20671(2) 0.02042(8) Uani d 1
N N1 0.49591(17) 0.27765(14) 0.35149(9) 0.0213(2) Uani d 1
N N32 0.36595(17) 0.05560(14) 0.13724(9) 0.0227(2) Uani d 1
N N34 0.35498(19) -0.17573(16) 0.00903(11) 0.0294(3) Uani d 1
O O41 0.1128(2) 0.3236(2) -0.00342(11) 0.0554(4) Uani d 1
O O1 0.57914(14) 0.35750(12) 0.18199(8) 0.0238(2) Uani d 1
O O42 -0.03464(16) 0.19609(14) 0.23735(10) 0.0350(3) Uani d 1
O O43 0.29572(18) 0.62397(14) 0.31472(10) 0.0375(3) Uani d 1
C C1 0.6465(2) 0.37608(17) 0.41049(11) 0.0239(3) Uani d 1
H H1 0.7102 0.3678 0.4804 0.029 Uiso calc 1
C C41 0.1990(2) 0.3054(2) 0.07546(13) 0.0306(3) Uani d 1
C C42 0.1103(2) 0.22980(17) 0.22737(11) 0.0245(3) Uani d 1
C C2 0.4559(2) 0.14201(18) 0.38527(11) 0.0261(3) Uani d 1
H H2A 0.3191 0.118 0.3739 0.031 Uiso calc 1
H H2B 0.5198 0.1665 0.4658 0.031 Uiso calc 1
C C43 0.3104(2) 0.49447(18) 0.27341(12) 0.0246(3) Uani d 1
C C3 0.5257(2) -0.00027(19) 0.31443(13) 0.0310(3) Uani d 1
H H3A 0.6639 0.0233 0.3315 0.037 Uiso calc 1
H H3B 0.4976 -0.0922 0.337 0.037 Uiso calc 1
C C141 0.9950(3) 0.8520(2) 0.28463(16) 0.0393(4) Uani d 1
H H14A 1.0777 0.8052 0.2389 0.059 Uiso calc 1
H H14B 1.0689 0.9376 0.3524 0.059 Uiso calc 1
H H14C 0.898 0.8947 0.2413 0.059 Uiso calc 1
C C11 0.7243(2) 0.49784(17) 0.37729(11) 0.0229(3) Uani d 1
C C12 0.69326(19) 0.47922(16) 0.26234(11) 0.0215(3) Uani d 1
C C13 0.7893(2) 0.59395(18) 0.23528(12) 0.0258(3) Uani d 1
H H13 0.7756 0.5803 0.1586 0.031 Uiso calc 1
C C14 0.9038(2) 0.72695(18) 0.31738(13) 0.0280(3) Uani d 1
C C15 0.9313(2) 0.74383(18) 0.43009(13) 0.0306(3) Uani d 1
H H15 1.0084 0.8347 0.4869 0.037 Uiso calc 1
C C16 0.8473(2) 0.62951(18) 0.45900(12) 0.0284(3) Uani d 1
H H16 0.8726 0.6394 0.5358 0.034 Uiso calc 1
C C31 0.4431(2) -0.04588(18) 0.19044(12) 0.0261(3) Uani d 1
C C33 0.3148(2) -0.02888(18) 0.02809(12) 0.0260(3) Uani d 1
H H33 0.2568 0.0107 -0.0291 0.031 Uiso calc 1
C C35 0.4371(2) -0.18877(19) 0.11063(13) 0.0315(3) Uani d 1
H H35 0.4816 -0.2799 0.1234 0.038 Uiso calc 1
H H34 0.354(3) -0.236(3) -0.0497(19) 0.048(6) Uiso d 1

loop_
_atom_site_aniso_label
_atom_site_aniso_U_11
_atom_site_aniso_U_22
_atom_site_aniso_U_33
_atom_site_aniso_U_12
_atom_site_aniso_U_13
_atom_site_aniso_U_23
Mn1 0.02184(12) 0.02117(13) 0.01545(11) 0.00187(8) 0.00444(8) 0.00328(8)
N1 0.0248(6) 0.0215(6) 0.0166(5) 0.0039(5) 0.0071(4) 0.0043(4)
N32 0.0249(6) 0.0219(6) 0.0183(5) -0.0004(5) 0.0070(4) 0.0025(4)
N34 0.0336(7) 0.0251(7) 0.0236(6) -0.0016(5) 0.0134(5) -0.0025(5)
O41 0.0596(9) 0.0752(11) 0.0313(7) 0.0122(8) 0.0001(6) 0.0271(7)
O1 0.0258(5) 0.0239(5) 0.0165(4) -0.0017(4) 0.0068(4) 0.0004(4)
O42 0.0255(6) 0.0401(7) 0.0393(6) 0.0009(5) 0.0102(5) 0.0133(5)
O43 0.0412(7) 0.0272(6) 0.0422(7) 0.0105(5) 0.0139(5) 0.0065(5)
C1 0.0262(7) 0.0266(7) 0.0157(6) 0.0043(6) 0.0049(5) 0.0035(5)
C41 0.0327(8) 0.0337(9) 0.0233(7) 0.0019(7) 0.0075(6) 0.0075(6)
C42 0.0286(7) 0.0224(7) 0.0190(6) 0.0044(6) 0.0031(5) 0.0047(5)
C2 0.0323(8) 0.0266(7) 0.0185(6) 0.0019(6) 0.0066(6) 0.0072(5)
C43 0.0227(7) 0.0293(8) 0.0221(6) 0.0041(6) 0.0065(5) 0.0089(6)
C3 0.0407(9) 0.0258(8) 0.0248(7) 0.0070(7) 0.0063(6) 0.0078(6)
C141 0.0396(10) 0.0275(9) 0.0485(10) -0.0041(7) 0.0145(8) 0.0097(7)
C11 0.0222(7) 0.0232(7) 0.0189(6) 0.0024(5) 0.0040(5) 0.0026(5)
C12 0.0206(6) 0.0205(7) 0.0205(6) 0.0043(5) 0.0064(5) 0.0025(5)
C13 0.0257(7) 0.0260(7) 0.0249(7) 0.0025(6) 0.0088(6) 0.0065(6)
C14 0.0240(7) 0.0225(7) 0.0360(8) 0.0035(6) 0.0107(6) 0.0063(6)
C15 0.0255(7) 0.0234(7) 0.0313(8) -0.0020(6) 0.0034(6) -0.0017(6)
C16 0.0283(8) 0.0276(8) 0.0205(7) 0.0019(6) 0.0026(6) 0.0001(6)
C31 0.0282(7) 0.0236(7) 0.0251(7) 0.0030(6) 0.0096(6) 0.0051(6)
C33 0.0280(7) 0.0250(7) 0.0201(6) -0.0033(6) 0.0078(5) 0.0016(5)
C35 0.0369(9) 0.0245(8) 0.0320(8) 0.0055(6) 0.0133(7) 0.0052(6)

loop_
_atom_type_symbol
_atom_type_description
_atom_type_scat_dispersion_real
_atom_type_scat_dispersion_imag
_atom_type_scat_source
C C 0.0033 0.0016 'International Tables Vol C Tables 4.2.6.8 and 6.1.1.4'
H H 0 0 'International Tables Vol C Tables 4.2.6.8 and 6.1.1.4'
N N 0.0061 0.0033 'International Tables Vol C Tables 4.2.6.8 and 6.1.1.4'
O O 0.0106 0.006 'International Tables Vol C Tables 4.2.6.8 and 6.1.1.4'
Mn Mn 0.3368 0.7283 'International Tables Vol C Tables 4.2.6.8 and 6.1.1.4'

loop_
_geom_angle_atom_site_label_1
_geom_angle_atom_site_label_2
_geom_angle_atom_site_label_3
_geom_angle
C42 Mn1 C43 89.84(7)
C42 Mn1 C41 87.95(7)
C43 Mn1 C41 87.61(7)
C42 Mn1 N1 96.49(6)
C43 Mn1 N1 92.03(6)
C41 Mn1 N1 175.55(6)
C42 Mn1 O1 179.40(6)
C43 Mn1 O1 89.96(5)
C41 Mn1 O1 91.48(6)
N1 Mn1 O1 84.08(5)
C42 Mn1 N32 91.51(6)
C43 Mn1 N32 176.96(6)
C41 Mn1 N32 95.16(6)
N1 Mn1 N32 85.11(5)
O1 Mn1 N32 88.72(4)
C1 N1 C2 117.42(12)
C1 N1 Mn1 123.27(10)
C2 N1 Mn1 118.97(9)
C33 N32 C31 105.52(12)
C33 N32 Mn1 125.39(11)
C31 N32 Mn1 129.09(9)
C33 N34 C35 107.41(13)
C33 N34 H34 125.6(17)
C35 N34 H34 125.6(17)
C12 O1 Mn1 117.60(8)
N1 C1 C11 124.24(13)
N1 C1 H1 117.9
C11 C1 H1 117.9
O41 C41 Mn1 175.88(16)
O42 C42 Mn1 176.58(14)
N1 C2 C3 108.66(12)
N1 C2 H2A 110
C3 C2 H2A 110
N1 C2 H2B 110
C3 C2 H2B 110
H2A C2 H2B 108.3
O43 C43 Mn1 179.18(15)
C31 C3 C2 114.95(13)
C31 C3 H3A 108.5
C2 C3 H3A 108.5
C31 C3 H3B 108.5
C2 C3 H3B 108.5
H3A C3 H3B 107.5
C14 C141 H14A 109.5
C14 C141 H14B 109.5
H14A C141 H14B 109.5
C14 C141 H14C 109.5
H14A C141 H14C 109.5
H14B C141 H14C 109.5
C16 C11 C12 119.31(14)
C16 C11 C1 119.69(13)
C12 C11 C1 120.72(12)
O1 C12 C13 120.30(13)
O1 C12 C11 121.82(13)
C13 C12 C11 117.88(13)
C14 C13 C12 121.93(14)
C14 C13 H13 119
C12 C13 H13 119
C13 C14 C15 119.25(14)
C13 C14 C141 120.17(15)
C15 C14 C141 120.58(14)
C16 C15 C14 120.12(13)
C16 C15 H15 119.9
C14 C15 H15 119.9
C15 C16 C11 121.36(14)
C15 C16 H16 119.3
C11 C16 H16 119.3
C35 C31 N32 108.45(13)
C35 C31 C3 127.01(15)
N32 C31 C3 124.49(13)
N34 C33 N32 111.62(14)
N34 C33 H33 124.2
N32 C33 H33 124.2
N34 C35 C31 106.99(15)
N34 C35 H35 126.5
C31 C35 H35 126.5

loop_
_geom_bond_atom_site_label_1
_geom_bond_atom_site_label_2
_geom_bond_distance
Mn1 C42 1.7988(16)
Mn1 C43 1.8090(16)
Mn1 C41 1.8119(16)
Mn1 N1 2.0285(12)
Mn1 O1 2.0438(10)
Mn1 N32 2.0704(12)
N1 C1 1.2890(18)
N1 C2 1.4624(19)
N32 C33 1.3321(17)
N32 C31 1.385(2)
N34 C33 1.331(2)
N34 C35 1.366(2)
N34 H34 0.79(2)
O41 C41 1.140(2)
O1 C12 1.3234(16)
O42 C42 1.1498(19)
O43 C43 1.1434(19)
C1 C11 1.440(2)
C1 H1 0.95
C2 C3 1.526(2)
C2 H2A 0.99
C2 H2B 0.99
C3 C31 1.496(2)
C3 H3A 0.99
C3 H3B 0.99
C141 C14 1.506(2)
C141 H14A 0.98
C141 H14B 0.98
C141 H14C 0.98
C11 C16 1.4058(19)
C11 C12 1.4172(19)
C12 C13 1.403(2)
C13 C14 1.390(2)
C13 H13 0.95
C14 C15 1.395(2)
C15 C16 1.370(2)
C15 H15 0.95
C16 H16 0.95
C31 C35 1.366(2)
C33 H33 0.95
C35 H35 0.95

loop_
_geom_hbond_atom_site_label_D
_geom_hbond_atom_site_label_H
_geom_hbond_atom_site_label_A
_geom_hbond_site_symmetry_A
_geom_hbond_distance_DH
_geom_hbond_distance_HA
_geom_hbond_distance_DA
_geom_hbond_angle_DHA
N34 H34 O1 2_655 0.79(2) 1.93(2) 2.6931(16) 164(2)

loop_
_geom_torsion_atom_site_label_1
_geom_torsion_atom_site_label_2
_geom_torsion_atom_site_label_3
_geom_torsion_atom_site_label_4
_geom_torsion
C2 N1 C1 C11 167.97(13)
Mn1 N1 C1 C11 -5.2(2)
C1 N1 C2 C3 -96.77(15)
Mn1 N1 C2 C3 76.68(14)
N1 C2 C3 C31 -57.83(17)
N1 C1 C11 C16 158.87(14)
N1 C1 C11 C12 -27.4(2)
Mn1 O1 C12 C13 -138.71(11)
Mn1 O1 C12 C11 41.89(17)
C16 C11 C12 O1 179.94(13)
C1 C11 C12 O1 6.2(2)
C16 C11 C12 C13 0.5(2)
C1 C11 C12 C13 -173.25(13)
O1 C12 C13 C14 177.11(14)
C11 C12 C13 C14 -3.5(2)
C12 C13 C14 C15 3.0(2)
C12 C13 C14 C141 -176.33(14)
C13 C14 C15 C16 0.5(2)
C141 C14 C15 C16 179.85(15)
C14 C15 C16 C11 -3.5(2)
C12 C11 C16 C15 2.9(2)
C1 C11 C16 C15 176.77(14)
C33 N32 C31 C35 0.51(17)
Mn1 N32 C31 C35 179.96(10)
C33 N32 C31 C3 178.05(14)
Mn1 N32 C31 C3 -2.5(2)
C2 C3 C31 C35 -160.03(16)
C2 C3 C31 N32 22.9(2)
C35 N34 C33 N32 -0.12(17)
C31 N32 C33 N34 -0.24(17)
Mn1 N32 C33 N34 -179.72(9)
C33 N34 C35 C31 0.44(17)
N32 C31 C35 N34 -0.59(18)
C3 C31 C35 N34 -178.05(15)

_cod_database_fobs_code 2019950
